data_7124437
loop_
_publ_author_name
'Wang, Lei'
'Lv, Shuaipeng'
'Liu, Haitao'
'Kang, Jie'
'Luo, Yun'
'Gong, Ting'
'Dong, Zhengqi'
'Sun, Guibo'
'He, Chun-nian'
'Sun, Xiaobo'

_publ_section_title
;
 Palladium-catalysed enol/enolate directed oxidative annulation:
 functionalized naphthofuroquinones synthesis and bioactivity evaluation
;
_journal_name_full 'Chemical Communications'
_journal_paper_doi 10.1039/C9CC05233J
_journal_year 2019
_chemical_formula_moiety 'C24 H14 O3'
_chemical_formula_sum 'C24 H14 O3'
_chemical_formula_weight 350.35
_space_group_crystal_system monoclinic
_space_group_IT_number 14
_space_group_name_Hall '-P 2ybc'
_space_group_name_H-M_alt 'P 1 21/c 1'
_atom_sites_solution_hydrogens geom
_atom_sites_solution_primary direct
_atom_sites_solution_secondary difmap
_audit_creation_date 2019-04-02
_audit_creation_method
;
  Olex2 1.1
  (compiled 2011.02.15 svn.r1672, GUI svn.r3494)
;
_audit_update_record
;
2019-04-13 deposited with the CCDC.	2019-09-16 downloaded from the CCDC.
;
_cell_angle_alpha 90.00
_cell_angle_beta 93.807(10)
_cell_angle_gamma 90.00
_cell_formula_units_Z 4
_cell_length_a 13.2754(16)
_cell_length_b 13.4235(13)
_cell_length_c 9.5478(9)
_cell_measurement_reflns_used 1267
_cell_measurement_temperature 108.00(14)
_cell_measurement_theta_max 28.5150
_cell_measurement_theta_min 3.9580
_cell_volume 1697.7(3)
_computing_cell_refinement
;
CrysAlisPro, Agilent Technologies,
Version 1.171.37.35 (release 13-08-2014 CrysAlis171 .NET)
(compiled Aug 13 2014,18:06:01)
;
_computing_data_collection
;
CrysAlisPro, Agilent Technologies,
Version 1.171.37.35 (release 13-08-2014 CrysAlis171 .NET)
(compiled Aug 13 2014,18:06:01)
;
_computing_data_reduction
;
CrysAlisPro, Agilent Technologies,
Version 1.171.37.35 (release 13-08-2014 CrysAlis171 .NET)
(compiled Aug 13 2014,18:06:01)
;
_computing_molecular_graphics
;
O. V. Dolomanov, L. J. Bourhis, R. J. Gildea, J. A. K. Howard and H. Puschmann,
OLEX2: a complete structure solution, refinement and analysis program.
J. Appl. Cryst. (2009). 42, 339-341.
;
_computing_publication_material
;
O. V. Dolomanov, L. J. Bourhis, R. J. Gildea, J. A. K. Howard and H. Puschmann,
OLEX2: a complete structure solution, refinement and analysis program.
J. Appl. Cryst. (2009). 42, 339-341.
;
_computing_structure_refinement 'SHELXL-97 (Sheldrick, 1997)'
_computing_structure_solution 'A short history of SHELX (Sheldrick, 2007)'
_diffrn_ambient_environment N~2~
_diffrn_ambient_temperature 108.00(14)
_diffrn_detector 'CCD plate'
_diffrn_detector_area_resol_mean 16.0971
_diffrn_detector_type Eos
_diffrn_measured_fraction_theta_full 0.9981
_diffrn_measured_fraction_theta_max 0.8401
_diffrn_measurement_details
;
#__ type_ start__ end____ width___ exp.time_
  1 omega  -25.00    0.00   1.0000   12.0000
omega____ theta____ kappa____ phi______ frames
    -      -13.4210  -99.0000  -30.0000 25

#__ type_ start__ end____ width___ exp.time_
  2 omega   -1.00   26.00   1.0000   12.0000
omega____ theta____ kappa____ phi______ frames
    -      -13.4210  -99.0000 -150.0000 27

#__ type_ start__ end____ width___ exp.time_
  3 omega   -1.00   86.00   1.0000   12.0000
omega____ theta____ kappa____ phi______ frames
    -       18.5772   37.0000    0.0000 87

#__ type_ start__ end____ width___ exp.time_
  4 omega   33.00   81.00   1.0000   12.0000
omega____ theta____ kappa____ phi______ frames
    -       18.5772   77.0000   30.0000 48

#__ type_ start__ end____ width___ exp.time_
  5 omega   66.00   91.00   1.0000   12.0000
omega____ theta____ kappa____ phi______ frames
    -       18.5772  178.0000  -90.0000 25

#__ type_ start__ end____ width___ exp.time_
  6 omega  -23.00   11.00   1.0000   12.0000
omega____ theta____ kappa____ phi______ frames
    -      -13.4210  -99.0000   90.0000 34
;
_diffrn_measurement_device 'four-circle diffractometer'
_diffrn_measurement_device_type 'Xcalibur, Eos, Gemini'
_diffrn_measurement_method '\w scans'
_diffrn_orient_matrix_UB_11 0.0528358000
_diffrn_orient_matrix_UB_12 0.0079562000
_diffrn_orient_matrix_UB_13 0.0012008000
_diffrn_orient_matrix_UB_21 -0.0038231000
_diffrn_orient_matrix_UB_22 0.0366218000
_diffrn_orient_matrix_UB_23 0.0529051000
_diffrn_orient_matrix_UB_31 0.0075482000
_diffrn_orient_matrix_UB_32 -0.0372039000
_diffrn_orient_matrix_UB_33 0.0523520000
_diffrn_radiation_monochromator graphite
_diffrn_radiation_probe x-ray
_diffrn_radiation_type 'Mo K\a'
_diffrn_radiation_wavelength 0.71073
_diffrn_reflns_av_R_equivalents 0.0490
_diffrn_reflns_av_unetI/netI 0.0710
_diffrn_reflns_limit_h_max 11
_diffrn_reflns_limit_h_min -16
_diffrn_reflns_limit_k_max 16
_diffrn_reflns_limit_k_min -15
_diffrn_reflns_limit_l_max 10
_diffrn_reflns_limit_l_min -11
_diffrn_reflns_number 7974
_diffrn_reflns_theta_full 25.99
_diffrn_reflns_theta_max 25.99
_diffrn_reflns_theta_min 2.97
_diffrn_source 'Enhance (Mo) X-ray Source'
_exptl_absorpt_coefficient_mu 0.090
_exptl_absorpt_correction_T_max 1.00000
_exptl_absorpt_correction_T_min 0.97354
_exptl_absorpt_correction_type multi-scan
_exptl_absorpt_process_details
;
CrysAlisPro, Agilent Technologies,
Version 1.171.37.35 (release 13-08-2014 CrysAlis171 .NET)
(compiled Aug 13 2014,18:06:01)
Empirical absorption correction using spherical harmonics,
 implemented in SCALE3 ABSPACK scaling algorithm.
;
_exptl_crystal_density_diffrn 1.371
_exptl_crystal_density_method 'not measured'
_exptl_crystal_F_000 728
_exptl_crystal_size_max 0.60
_exptl_crystal_size_mid 0.12
_exptl_crystal_size_min 0.04
_refine_diff_density_max 0.197
_refine_diff_density_min -0.210
_refine_diff_density_rms 0.053
_refine_ls_extinction_method none
_refine_ls_goodness_of_fit_ref 1.053
_refine_ls_hydrogen_treatment mixed
_refine_ls_matrix_type full
_refine_ls_number_parameters 244
_refine_ls_number_reflns 3343
_refine_ls_number_restraints 0
_refine_ls_restrained_S_all 1.053
_refine_ls_R_factor_all 0.0846
_refine_ls_R_factor_gt 0.0530
_refine_ls_shift/su_max 0.001
_refine_ls_shift/su_mean 0.000
_refine_ls_structure_factor_coef Fsqd
_refine_ls_weighting_details 'calc w=1/[\s^2^(Fo^2^)+(0.0319P)^2^+0.1337P] where P=(Fo^2^+2Fc^2^)/3'
_refine_ls_weighting_scheme calc
_refine_ls_wR_factor_gt 0.0943
_refine_ls_wR_factor_ref 0.1104
_reflns_number_gt 2354
_reflns_number_total 3343
_reflns_threshold_expression >2sigma(I)
_cod_data_source_file c9cc05233j2.cif
_cod_data_source_block exp_5907
_cod_database_code 7124437
_reflns_odcompleteness_completeness 99.81
_reflns_odcompleteness_iscentric 1
_reflns_odcompleteness_theta 26.32

loop_
_space_group_symop_id
_space_group_symop_operation_xyz
1 'x, y, z'
2 '-x, y+1/2, -z+1/2'
3 '-x, -y, -z'
4 'x, -y-1/2, z-1/2'

loop_
_atom_site_label
_atom_site_type_symbol
_atom_site_fract_x
_atom_site_fract_y
_atom_site_fract_z
_atom_site_U_iso_or_equiv
_atom_site_adp_type
_atom_site_occupancy
_atom_site_symmetry_multiplicity
_atom_site_calc_flag
_atom_site_refinement_flags
O3 O 0.47945(11) 0.14572(11) 0.21389(13) 0.0251(4) Uani 1 1 d .
O1 O 0.21673(10) 0.17117(10) 0.61708(13) 0.0195(3) Uani 1 1 d .
O2 O 0.41706(11) 0.32519(11) 0.30288(14) 0.0283(4) Uani 1 1 d .
C8 C 0.32628(14) 0.06106(15) 0.49298(19) 0.0176(5) Uani 1 1 d .
C7 C 0.39141(15) 0.05504(16) 0.38157(19) 0.0190(5) Uani 1 1 d .
C3 C 0.31345(15) 0.24836(15) 0.46671(19) 0.0176(5) Uani 1 1 d .
C13 C 0.11598(15) 0.29946(16) 0.71311(19) 0.0188(5) Uani 1 1 d .
C5 C 0.38577(15) 0.25088(16) 0.3589(2) 0.0195(5) Uani 1 1 d .
C1 C 0.19416(15) 0.27259(16) 0.61835(19) 0.0188(5) Uani 1 1 d .
C4 C 0.28912(15) 0.15914(16) 0.52423(19) 0.0178(5) Uani 1 1 d .
C23 C 0.14314(16) 0.57484(16) 0.42489(19) 0.0227(5) Uani 1 1 d .
H23 H 0.0802 0.6033 0.4028 0.027 Uiso 1 1 calc R
C12 C 0.42769(15) -0.03701(16) 0.3428(2) 0.0222(5) Uani 1 1 d .
H12 H 0.4701 -0.0413 0.2693 0.027 Uiso 1 1 calc R
C24 C 0.15040(16) 0.47424(16) 0.45765(19) 0.0205(5) Uani 1 1 d .
H24 H 0.0922 0.4356 0.4571 0.025 Uiso 1 1 calc R
C10 C 0.33886(16) -0.11620(16) 0.5238(2) 0.0244(5) Uani 1 1 d .
H10 H 0.3221 -0.1736 0.5716 0.029 Uiso 1 1 calc R
C9 C 0.30118(15) -0.02498(15) 0.5643(2) 0.0210(5) Uani 1 1 d .
H9 H 0.2594 -0.0213 0.6386 0.025 Uiso 1 1 calc R
C6 C 0.42337(15) 0.14701(16) 0.31037(19) 0.0197(5) Uani 1 1 d .
C19 C 0.24433(15) 0.43047(15) 0.49145(19) 0.0179(5) Uani 1 1 d .
C22 C 0.22930(16) 0.63299(16) 0.4251(2) 0.0241(5) Uani 1 1 d .
H22 H 0.2243 0.7004 0.4030 0.029 Uiso 1 1 calc R
C11 C 0.40130(16) -0.12321(17) 0.4128(2) 0.0253(5) Uani 1 1 d .
H11 H 0.4252 -0.1849 0.3856 0.030 Uiso 1 1 calc R
C18 C 0.04361(15) 0.22990(17) 0.7471(2) 0.0240(5) Uani 1 1 d .
H18 H 0.0452 0.1661 0.7095 0.029 Uiso 1 1 calc R
C20 C 0.33061(16) 0.49003(16) 0.49031(19) 0.0218(5) Uani 1 1 d .
H20 H 0.3939 0.4620 0.5113 0.026 Uiso 1 1 calc R
C14 C 0.11307(15) 0.39460(17) 0.77239(19) 0.0222(5) Uani 1 1 d .
H14 H 0.1611 0.4418 0.7516 0.027 Uiso 1 1 calc R
C2 C 0.25096(15) 0.32310(16) 0.52688(19) 0.0187(5) Uani 1 1 d .
C17 C -0.03095(17) 0.25467(18) 0.8365(2) 0.0286(6) Uani 1 1 d .
H17 H -0.0792 0.2077 0.8578 0.034 Uiso 1 1 calc R
C21 C 0.32276(17) 0.59046(16) 0.4581(2) 0.0237(5) Uani 1 1 d .
H21 H 0.3807 0.6295 0.4588 0.028 Uiso 1 1 calc R
C15 C 0.03862(16) 0.41877(18) 0.8622(2) 0.0303(6) Uani 1 1 d .
H15 H 0.0373 0.4822 0.9013 0.036 Uiso 1 1 calc R
C16 C -0.03338(17) 0.34954(19) 0.8940(2) 0.0302(6) Uani 1 1 d .
H16 H -0.0833 0.3664 0.9536 0.036 Uiso 1 1 calc R

loop_
_atom_site_aniso_label
_atom_site_aniso_U_11
_atom_site_aniso_U_22
_atom_site_aniso_U_33
_atom_site_aniso_U_23
_atom_site_aniso_U_13
_atom_site_aniso_U_12
O3 0.0250(9) 0.0264(9) 0.0250(8) 0.0007(7) 0.0093(7) 0.0023(7)
O1 0.0177(8) 0.0188(8) 0.0227(7) -0.0001(6) 0.0065(6) 0.0017(7)
O2 0.0316(9) 0.0218(9) 0.0332(8) 0.0022(7) 0.0138(7) -0.0023(8)
C8 0.0140(11) 0.0179(12) 0.0207(10) -0.0004(9) -0.0008(8) -0.0005(9)
C7 0.0179(11) 0.0205(12) 0.0186(10) -0.0007(9) 0.0006(8) 0.0026(10)
C3 0.0154(11) 0.0168(11) 0.0208(10) -0.0018(9) 0.0016(8) 0.0007(9)
C13 0.0193(11) 0.0222(12) 0.0149(10) 0.0021(9) 0.0015(8) 0.0036(10)
C5 0.0190(12) 0.0204(12) 0.0191(10) 0.0010(9) 0.0009(9) -0.0023(10)
C1 0.0193(11) 0.0158(11) 0.0214(10) 0.0003(9) 0.0021(9) 0.0024(10)
C4 0.0159(11) 0.0205(12) 0.0172(10) -0.0017(9) 0.0024(8) 0.0000(9)
C23 0.0235(12) 0.0235(12) 0.0211(11) -0.0026(10) 0.0025(9) 0.0036(10)
C12 0.0204(12) 0.0243(13) 0.0219(10) -0.0005(10) 0.0012(9) 0.0032(10)
C24 0.0200(11) 0.0220(12) 0.0197(10) -0.0008(10) 0.0026(9) -0.0011(10)
C10 0.0259(12) 0.0158(12) 0.0310(12) 0.0019(10) -0.0014(10) -0.0015(10)
C9 0.0202(12) 0.0195(12) 0.0235(11) 0.0015(10) 0.0021(9) -0.0017(10)
C6 0.0151(11) 0.0244(13) 0.0195(10) 0.0009(9) 0.0001(9) 0.0031(10)
C19 0.0207(11) 0.0182(12) 0.0153(10) -0.0020(9) 0.0047(8) -0.0004(10)
C22 0.0337(14) 0.0154(12) 0.0240(11) -0.0008(9) 0.0067(10) 0.0030(11)
C11 0.0245(13) 0.0207(12) 0.0305(12) -0.0043(10) -0.0007(10) 0.0016(10)
C18 0.0223(12) 0.0258(13) 0.0244(11) 0.0041(10) 0.0040(9) 0.0039(10)
C20 0.0188(12) 0.0251(13) 0.0216(10) -0.0022(10) 0.0029(9) 0.0029(10)
C14 0.0187(11) 0.0286(13) 0.0193(10) -0.0005(10) 0.0003(9) -0.0007(10)
C2 0.0169(11) 0.0209(12) 0.0183(10) -0.0003(9) 0.0009(8) -0.0005(10)
C17 0.0245(13) 0.0397(15) 0.0225(11) 0.0104(11) 0.0075(9) 0.0004(11)
C21 0.0256(12) 0.0200(12) 0.0260(11) -0.0021(10) 0.0063(9) -0.0037(11)
C15 0.0319(13) 0.0359(15) 0.0234(11) -0.0053(11) 0.0045(10) 0.0073(12)
C16 0.0237(13) 0.0473(17) 0.0208(11) 0.0024(11) 0.0097(9) 0.0102(12)

loop_
_atom_type_symbol
_atom_type_description
_atom_type_scat_dispersion_real
_atom_type_scat_dispersion_imag
_atom_type_scat_source
C C 0.0033 0.0016 'International Tables Vol C Tables 4.2.6.8 and 6.1.1.4'
H H 0.0000 0.0000 'International Tables Vol C Tables 4.2.6.8 and 6.1.1.4'
O O 0.0106 0.0060 'International Tables Vol C Tables 4.2.6.8 and 6.1.1.4'

loop_
_geom_angle_atom_site_label_1
_geom_angle_atom_site_label_2
_geom_angle_atom_site_label_3
_geom_angle
C4 O1 C1 106.45(15)
C7 C8 C4 116.17(18)
C9 C8 C7 119.85(19)
C9 C8 C4 123.98(17)
C8 C7 C6 120.23(19)
C12 C7 C8 119.45(19)
C12 C7 C6 120.29(17)
C4 C3 C5 119.35(18)
C4 C3 C2 106.96(17)
C2 C3 C5 133.54(19)
C18 C13 C1 120.40(19)
C18 C13 C14 118.66(18)
C14 C13 C1 120.94(19)
O2 C5 C3 126.20(19)
O2 C5 C6 118.42(16)
C3 C5 C6 115.37(18)
O1 C1 C13 114.01(17)
C2 C1 O1 110.49(17)
C2 C1 C13 135.50(19)
O1 C4 C8 120.60(18)
O1 C4 C3 110.75(18)
C3 C4 C8 128.57(17)
C24 C23 H23 119.9
C22 C23 H23 119.9
C22 C23 C24 120.2(2)
C7 C12 H12 119.7
C7 C12 C11 120.66(18)
C11 C12 H12 119.7
C23 C24 H24 119.7
C23 C24 C19 120.6(2)
C19 C24 H24 119.7
C9 C10 H10 119.5
C9 C10 C11 121.1(2)
C11 C10 H10 119.5
C8 C9 H9 120.2
C10 C9 C8 119.53(18)
C10 C9 H9 120.2
O3 C6 C7 122.70(19)
O3 C6 C5 117.31(18)
C7 C6 C5 119.99(16)
C24 C19 C20 118.5(2)
C24 C19 C2 120.03(19)
C20 C19 C2 121.46(19)
C23 C22 H22 120.1
C21 C22 C23 119.7(2)
C21 C22 H22 120.1
C12 C11 H11 120.3
C10 C11 C12 119.4(2)
C10 C11 H11 120.3
C13 C18 H18 119.6
C17 C18 C13 120.9(2)
C17 C18 H18 119.6
C19 C20 H20 119.7
C21 C20 C19 120.6(2)
C21 C20 H20 119.7
C13 C14 H14 119.9
C15 C14 C13 120.2(2)
C15 C14 H14 119.9
C3 C2 C19 127.70(17)
C1 C2 C3 105.34(18)
C1 C2 C19 126.86(18)
C18 C17 H17 120.0
C16 C17 C18 119.9(2)
C16 C17 H17 120.0
C22 C21 C20 120.4(2)
C22 C21 H21 119.8
C20 C21 H21 119.8
C14 C15 H15 119.7
C16 C15 C14 120.6(2)
C16 C15 H15 119.7
C17 C16 H16 120.1
C15 C16 C17 119.7(2)
C15 C16 H16 120.1

loop_
_geom_bond_atom_site_label_1
_geom_bond_atom_site_label_2
_geom_bond_distance
O3 C6 1.222(2)
O1 C1 1.394(2)
O1 C4 1.360(2)
O2 C5 1.218(2)
C8 C7 1.417(3)
C8 C4 1.444(3)
C8 C9 1.393(3)
C7 C12 1.385(3)
C7 C6 1.485(3)
C3 C5 1.454(3)
C3 C4 1.365(3)
C3 C2 1.445(3)
C13 C1 1.467(3)
C13 C18 1.393(3)
C13 C14 1.398(3)
C5 C6 1.562(3)
C1 C2 1.371(3)
C23 H23 0.9300
C23 C24 1.388(3)
C23 C22 1.385(3)
C12 H12 0.9300
C12 C11 1.393(3)
C24 H24 0.9300
C24 C19 1.397(3)
C10 H10 0.9300
C10 C9 1.388(3)
C10 C11 1.391(3)
C9 H9 0.9300
C19 C20 1.397(3)
C19 C2 1.482(3)
C22 H22 0.9300
C22 C21 1.383(3)
C11 H11 0.9300
C18 H18 0.9300
C18 C17 1.389(3)
C20 H20 0.9300
C20 C21 1.385(3)
C14 H14 0.9300
C14 C15 1.389(3)
C17 H17 0.9300
C17 C16 1.388(3)
C21 H21 0.9300
C15 H15 0.9300
C15 C16 1.381(3)
C16 H16 0.9300

loop_
_geom_torsion_atom_site_label_1
_geom_torsion_atom_site_label_2
_geom_torsion_atom_site_label_3
_geom_torsion_atom_site_label_4
_geom_torsion
O1 C1 C2 C3 -0.8(2)
O1 C1 C2 C19 175.75(18)
O2 C5 C6 O3 -3.0(3)
O2 C5 C6 C7 176.61(18)
C8 C7 C12 C11 -0.4(3)
C8 C7 C6 O3 179.96(18)
C8 C7 C6 C5 0.4(3)
C7 C8 C4 O1 171.84(17)
C7 C8 C4 C3 -4.7(3)
C7 C8 C9 C10 -1.2(3)
C7 C12 C11 C10 -0.8(3)
C3 C5 C6 O3 175.64(18)
C3 C5 C6 C7 -4.8(3)
C13 C1 C2 C3 -179.6(2)
C13 C1 C2 C19 -3.0(4)
C13 C18 C17 C16 -0.5(3)
C13 C14 C15 C16 -0.1(3)
C5 C3 C4 O1 -176.73(16)
C5 C3 C4 C8 0.1(3)
C5 C3 C2 C1 176.2(2)
C5 C3 C2 C19 -0.2(4)
C1 O1 C4 C8 -177.07(17)
C1 O1 C4 C3 0.0(2)
C1 C13 C18 C17 -179.83(18)
C1 C13 C14 C15 -179.85(18)
C4 O1 C1 C13 179.55(15)
C4 O1 C1 C2 0.5(2)
C4 C8 C7 C12 -178.11(18)
C4 C8 C7 C6 4.0(3)
C4 C8 C9 C10 178.32(19)
C4 C3 C5 O2 -177.0(2)
C4 C3 C5 C6 4.5(3)
C4 C3 C2 C1 0.8(2)
C4 C3 C2 C19 -175.72(19)
C23 C24 C19 C20 -0.5(3)
C23 C24 C19 C2 179.71(17)
C23 C22 C21 C20 0.3(3)
C12 C7 C6 O3 2.1(3)
C12 C7 C6 C5 -177.41(18)
C24 C23 C22 C21 0.0(3)
C24 C19 C20 C21 0.8(3)
C24 C19 C2 C3 128.0(2)
C24 C19 C2 C1 -47.8(3)
C9 C8 C7 C12 1.4(3)
C9 C8 C7 C6 -176.43(17)
C9 C8 C4 O1 -7.7(3)
C9 C8 C4 C3 175.8(2)
C9 C10 C11 C12 1.0(3)
C6 C7 C12 C11 177.41(18)
C19 C20 C21 C22 -0.7(3)
C22 C23 C24 C19 0.2(3)
C11 C10 C9 C8 -0.1(3)
C18 C13 C1 O1 -26.3(3)
C18 C13 C1 C2 152.5(2)
C18 C13 C14 C15 -0.6(3)
C18 C17 C16 C15 -0.2(3)
C20 C19 C2 C3 -51.8(3)
C20 C19 C2 C1 132.5(2)
C14 C13 C1 O1 152.95(18)
C14 C13 C1 C2 -28.3(3)
C14 C13 C18 C17 0.9(3)
C14 C15 C16 C17 0.5(3)
C2 C3 C5 O2 8.0(4)
C2 C3 C5 C6 -170.5(2)
C2 C3 C4 O1 -0.5(2)
C2 C3 C4 C8 176.31(19)
C2 C19 C20 C21 -179.42(17)
